data_7060134
loop_
_publ_author_name
'Tremblay, Marie-H\'el\`ene'
'Al Ahmad, Abdel'
'Skene, W. G.'

_publ_section_title
;
 End-group functionalization of a conjugated azomethine with ureas for
 property tailoring
;
_journal_issue 43
_journal_name_full 'New Journal of Chemistry'
_journal_page_first 18813
_journal_page_last 18822
_journal_paper_doi 10.1039/C9NJ04722K
_journal_volume 44
_journal_year 2020
_chemical_formula_moiety '2(C40 H38 N6 O10 S3), 2(C3 H6 O), 0.25(H2 O)'
_chemical_formula_sum 'C86 H88.5 N12 O22.25 S6'
_chemical_formula_weight 1838.54
_space_group_crystal_system monoclinic
_space_group_IT_number 14
_space_group_name_Hall '-P 2yn'
_space_group_name_H-M_alt 'P 1 21/n 1'
_atom_sites_solution_hydrogens mixed
_atom_sites_solution_primary dual
_audit_block_doi 10.5517/ccdc.csd.cc20cn46
_audit_creation_date 2018-09-10
_audit_creation_method
;
Olex2 1.2
(compiled 2018.05.29 svn.r3508 for OlexSys, GUI svn.r5506)
;
_audit_update_record
;
2019-09-14 deposited with the CCDC.	2020-10-28 downloaded from the CCDC.
;
_cell_angle_alpha 90
_cell_angle_beta 103.172(3)
_cell_angle_gamma 90
_cell_formula_units_Z 4
_cell_length_a 15.7977(7)
_cell_length_b 19.3045(9)
_cell_length_c 29.3563(14)
_cell_measurement_reflns_used 9914
_cell_measurement_temperature 105
_cell_measurement_theta_max 60.322
_cell_measurement_theta_min 2.554
_cell_volume 8717.2(7)
_computing_cell_refinement
'SAINT (2013) V8.34A; Integration Software for Single Crystal Data. Bruker AXS Inc., Madison, WI 53719-1173.'
_computing_data_collection
;
APEX 2 (2013) Bruker AXS Inc., Madison, WI 53719-1173.
;
_computing_data_reduction
'SAINT (2013) V8.34A; Integration Software for Single Crystal Data. Bruker AXS Inc., Madison, WI 53719-1173.'
_computing_molecular_graphics 'Olex2 (Dolomanov et al., 2009)'
_computing_publication_material 'Olex2 (Dolomanov et al., 2009)'
_computing_structure_refinement 'XL (Sheldrick, 2008)'
_computing_structure_solution 'ShelXT (Sheldrick, 2015)'
_diffrn_ambient_temperature 105
_diffrn_detector 'CMOS Area detector'
_diffrn_detector_area_resol_mean 10.24
_diffrn_detector_type 'Bruker Photon 100 CMOS Detector'
_diffrn_measured_fraction_theta_full 0.999
_diffrn_measured_fraction_theta_max 0.988
_diffrn_measurement_device 'k-geometry diffractometer'
_diffrn_measurement_device_type 'Bruker Venture Metaljet'
_diffrn_measurement_method '\w and \f scans'
_diffrn_radiation_collimation 'Focusing mirrors'
_diffrn_radiation_monochromator 'Helios MX Mirror Optics'
_diffrn_radiation_probe x-ray
_diffrn_radiation_type GaK\a
_diffrn_radiation_wavelength 1.34139
_diffrn_reflns_av_R_equivalents 0.1040
_diffrn_reflns_av_unetI/netI 0.0784
_diffrn_reflns_Laue_measured_fraction_full 0.999
_diffrn_reflns_Laue_measured_fraction_max 0.988
_diffrn_reflns_limit_h_max 19
_diffrn_reflns_limit_h_min -20
_diffrn_reflns_limit_k_max 25
_diffrn_reflns_limit_k_min -25
_diffrn_reflns_limit_l_max 37
_diffrn_reflns_limit_l_min -38
_diffrn_reflns_number 126439
_diffrn_reflns_point_group_measured_fraction_full 0.999
_diffrn_reflns_point_group_measured_fraction_max 0.988
_diffrn_reflns_theta_full 53.594
_diffrn_reflns_theta_max 60.827
_diffrn_reflns_theta_min 2.403
_diffrn_source 'Metal Jet'
_diffrn_source_target Ga
_diffrn_source_type 'Gallium Liquid Metal Jet Source'
_exptl_absorpt_coefficient_mu 1.378
_exptl_absorpt_correction_T_max 0.7519
_exptl_absorpt_correction_T_min 0.5499
_exptl_absorpt_correction_type multi-scan
_exptl_absorpt_process_details
'SADABS-2014/5 (Bruker,2014/5) was used for absorption correction. wR2(int) was 0.1313 before and 0.0779 after correction. The Ratio of minimum to maximum transmission is 0.7313. The \l/2 correction factor is 0.00150.'
_exptl_crystal_colour 'clear light orange'
_exptl_crystal_colour_lustre clear
_exptl_crystal_colour_modifier light
_exptl_crystal_colour_primary orange
_exptl_crystal_density_diffrn 1.401
_exptl_crystal_description irregular
_exptl_crystal_F_000 3850
_exptl_crystal_size_max 0.2
_exptl_crystal_size_mid 0.06
_exptl_crystal_size_min 0.04
_refine_diff_density_max 0.697
_refine_diff_density_min -0.523
_refine_diff_density_rms 0.094
_refine_ls_extinction_method none
_refine_ls_goodness_of_fit_ref 1.025
_refine_ls_hydrogen_treatment constr
_refine_ls_matrix_type full
_refine_ls_number_parameters 1159
_refine_ls_number_reflns 19903
_refine_ls_number_restraints 154
_refine_ls_restrained_S_all 1.021
_refine_ls_R_factor_all 0.1347
_refine_ls_R_factor_gt 0.0704
_refine_ls_shift/su_max 0.000
_refine_ls_shift/su_mean 0.000
_refine_ls_structure_factor_coef Fsqd
_refine_ls_weighting_details 'w=1/[\s^2^(Fo^2^)+(0.1113P)^2^+3.3100P] where P=(Fo^2^+2Fc^2^)/3'
_refine_ls_weighting_scheme calc
_refine_ls_wR_factor_gt 0.1822
_refine_ls_wR_factor_ref 0.2190
_reflns_Friedel_coverage 0.000
_reflns_number_gt 11126
_reflns_number_total 19903
_reflns_threshold_expression 'I > 2\s(I)'
_cod_data_source_file c9nj04722k2.cif
_cod_data_source_block sken62
_cod_depositor_comments
;
The following automatic conversions were performed:

data item '_diffrn_radiation_probe' value 'X-ray' was changed to
'x-ray' in accordance with the
/home/data/users/saulius/crontab/automatic-downloads/current/RSC/lib/dictionaries/cif_core.dic
dictionary named 'cif_core.dic' version 2.4.2 last updated on
2011-04-26.

Automatic conversion script
Id: cif_fix_values 7556 2019-12-06 15:28:31Z antanas 
;
_cod_original_cell_volume 8717.1(7)
_cod_original_formula_sum 'C86 H88.50 N12 O22.25 S6'
_cod_database_code 7060134
_shelx_shelxl_version_number 2018/3
_shelx_space_group_comment
;
The symmetry employed for this shelxl refinement is uniquely defined
by the following loop, which should always be used as a source of
symmetry information in preference to the above space-group names.
They are only intended as comments.
;
_olex2_refinement_description
;
1. Fixed Uiso
 At 1.2 times of:
  All C(H) groups, All C(H,H) groups, All N(H) groups
 At 1.5 times of:
  All C(H,H,H) groups, All O(H,H) groups
2. Same fragment restrains
{S11, S12, S13, O11, O12, O13, O14, O15, O16, O17, O18, O19, O110, N11, N12,
N13, N14, N15, N16, C11, C12, C13, C14, C15, C16, C17, C18, C19, C110, C111,
C112, C113, C114, C115, C116, C117, C118, C119, C120, C121, C122, C123, C124,
C125, C126, C127, C128, C129, C130, C131, C132, C133, C134, C135, C136, C137,
C138, C139, C140} sigma for 1-2: 0.02, 1-3: 0.04
as
{S21, S22, S23, O21, O22, O23, O24, O25, O26, O27, O28, O29, O210, N21, N22,
N23, N24, N25, N26, C21, C22, C23, C24, C25, C26, C27, C28, C29, C210, C211,
C212, C213, C214, C215, C216, C217, C218, C219, C220, C221, C222, C223, C224,
C225, C226, C227, C228, C229, C230, C231, C232, C233, C234, C235, C236, C237,
C238, C239, C240}
{O31, C31, C32, C33} sigma for 1-2: 0.02, 1-3: 0.04
as
{O41, C41, C42, C43}
3. Others
 Fixed Sof: O1(0.25) H1A(0.25) H1B(0.25)
4.a Free rotating group:
 O1(H1A,H1B)
4.b Secondary CH2 refined with riding coordinates:
 C118(H11A,H11B), C121(H12B,H12C), C136(H13B,H13C), C139(H13G,H13H), C218(H21A,
 H21B), C221(H22B,H22C), C236(H23B,H23C), C239(H23G,H23H)
4.c Aromatic/amide H refined with riding coordinates:
 N12(H12), N13(H13), N15(H15), N16(H16), C12(H12A), C13(H13A), C15(H15A),
 C112(H112), C113(H113), C114(H114), C115(H115), C116(H116), C123(H123),
 C130(H130), C131(H131), C132(H132), C133(H133), C134(H134), N22(H22), N23(H23),
  N25(H25), N26(H26), C22(H22A), C23(H23A), C25(H25A), C212(H212), C213(H213),
 C214(H214), C215(H215), C216(H216), C223(H223), C230(H230), C231(H231),
 C232(H232), C233(H233), C234(H234)
4.d Idealised Me refined as rotating group:
 C119(H11C,H11D,H11E), C122(H12D,H12E,H12F), C137(H13D,H13E,H13F), C140(H14A,
 H14B,H14C), C219(H21C,H21D,H21E), C222(H22D,H22E,H22F), C237(H23D,H23E,H23F),
 C240(H24A,H24B,H24C), C31(H31A,H31B,H31C), C33(H33A,H33B,H33C), C41(H41A,H41B,
 H41C), C43(H43A,H43B,H43C)
;
_olex2_exptl_crystal_mounting_method 'mounted on a cryoloop'
_olex2_submission_special_instructions 'No special instructions were received'

loop_
_space_group_symop_operation_xyz
'x, y, z'
'-x+1/2, y+1/2, -z+1/2'
'-x, -y, -z'
'x-1/2, -y-1/2, z-1/2'

loop_
_atom_site_label
_atom_site_type_symbol
_atom_site_fract_x
_atom_site_fract_y
_atom_site_fract_z
_atom_site_U_iso_or_equiv
_atom_site_adp_type
_atom_site_occupancy
_atom_site_site_symmetry_order
_atom_site_calc_flag
_atom_site_refinement_flags_posn
_atom_site_refinement_flags_adp
_atom_site_refinement_flags_occupancy
_atom_site_disorder_assembly
_atom_site_disorder_group
S11 S -0.11636(6) 0.41735(4) 0.39905(3) 0.0420(2) Uani 1 1 d D . . . .
S12 S -0.43306(6) 0.40287(4) 0.45726(3) 0.0407(2) Uani 1 1 d D . . . .
S13 S 0.22218(6) 0.40982(4) 0.36659(3) 0.0396(2) Uani 1 1 d D . . . .
O11 O -0.55257(16) 0.34762(12) 0.49376(9) 0.0473(6) Uani 1 1 d D . . . .
O12 O -0.63144(16) 0.57935(12) 0.41679(9) 0.0452(6) Uani 1 1 d D . . . .
O13 O -0.52641(16) 0.62692(11) 0.38641(9) 0.0466(6) Uani 1 1 d D . . . .
O14 O -0.4119(2) 0.54569(15) 0.33240(10) 0.0697(8) Uani 1 1 d D . . . .
O15 O -0.32428(18) 0.59845(13) 0.39366(10) 0.0554(7) Uani 1 1 d D . . . .
O16 O 0.37336(15) 0.35352(12) 0.35940(9) 0.0472(6) Uani 1 1 d D . . . .
O17 O 0.31305(17) 0.58511(12) 0.28378(9) 0.0471(6) Uani 1 1 d D . . . .
O18 O 0.18682(16) 0.63558(11) 0.28859(8) 0.0447(6) Uani 1 1 d D . . . .
O19 O 0.02223(16) 0.60254(12) 0.33622(9) 0.0462(6) Uani 1 1 d D . . . .
O110 O 0.02458(15) 0.54995(11) 0.26815(8) 0.0446(6) Uani 1 1 d D . . . .
N11 N -0.29321(19) 0.43532(14) 0.41849(10) 0.0425(7) Uani 1 1 d D . . . .
N12 N -0.59216(19) 0.45302(14) 0.46144(10) 0.0409(7) Uani 1 1 d D . . . .
H12 H -0.631291 0.486272 0.456986 0.049 Uiso 1 1 calc R . . . .
N13 N -0.68852(19) 0.38969(14) 0.49275(10) 0.0417(7) Uani 1 1 d D . . . .
H13 H -0.721076 0.426965 0.486157 0.050 Uiso 1 1 calc R . . . .
N14 N 0.05258(18) 0.43998(14) 0.37158(10) 0.0404(7) Uani 1 1 d D . . . .
N15 N 0.35087(18) 0.46211(14) 0.32888(10) 0.0401(7) Uani 1 1 d D . . . .
H15 H 0.373421 0.497012 0.316414 0.048 Uiso 1 1 calc R . . . .
N16 N 0.4775(2) 0.40555(15) 0.32801(11) 0.0467(7) Uani 1 1 d D . . . .
H16 H 0.490283 0.445344 0.316569 0.056 Uiso 1 1 calc R . . . .
C11 C -0.0270(2) 0.36325(17) 0.40935(12) 0.0413(8) Uani 1 1 d D . . . .
C12 C -0.0398(2) 0.30449(17) 0.43303(13) 0.0443(9) Uani 1 1 d D . . . .
H12A H 0.002411 0.268917 0.441548 0.053 Uiso 1 1 calc R . . . .
C13 C -0.1222(2) 0.30274(17) 0.44329(13) 0.0442(9) Uani 1 1 d D . . . .
H13A H -0.141824 0.265842 0.459657 0.053 Uiso 1 1 calc R . . . .
C14 C -0.1718(2) 0.36034(16) 0.42706(12) 0.0404(8) Uani 1 1 d D . . . .
C15 C -0.2577(2) 0.37676(17) 0.43280(12) 0.0420(8) Uani 1 1 d D . . . .
H15A H -0.288334 0.344211 0.447224 0.050 Uiso 1 1 calc R . . . .
C16 C -0.3732(2) 0.45290(17) 0.42588(12) 0.0419(8) Uani 1 1 d D . . . .
C17 C -0.4167(2) 0.51203(16) 0.40835(12) 0.0398(8) Uani 1 1 d D . . . .
C18 C -0.4997(2) 0.51823(16) 0.41984(12) 0.0402(8) Uani 1 1 d D . . . .
C19 C -0.5171(2) 0.46236(16) 0.44578(12) 0.0401(8) Uani 1 1 d D . . . .
C110 C -0.6080(2) 0.39282(17) 0.48402(12) 0.0403(8) Uani 1 1 d D . . . .
C111 C -0.7255(2) 0.33276(17) 0.51135(12) 0.0432(8) Uani 1 1 d D . . . .
C112 C -0.6792(3) 0.27309(18) 0.52813(13) 0.0490(9) Uani 1 1 d D . . . .
H112 H -0.619263 0.269269 0.528178 0.059 Uiso 1 1 calc R . . . .
C113 C -0.7221(3) 0.2192(2) 0.54481(14) 0.0556(10) Uani 1 1 d D . . . .
H113 H -0.690881 0.178196 0.555757 0.067 Uiso 1 1 calc R . . . .
C114 C -0.8085(3) 0.2237(2) 0.54593(14) 0.0595(11) Uani 1 1 d D . . . .
H114 H -0.836708 0.186457 0.557631 0.071 Uiso 1 1 calc R . . . .
C115 C -0.8533(3) 0.2836(2) 0.52958(15) 0.0603(11) Uani 1 1 d D . . . .
H115 H -0.912924 0.287717 0.530331 0.072 Uiso 1 1 calc R . . . .
C116 C -0.8126(2) 0.3376(2) 0.51221(13) 0.0510(10) Uani 1 1 d D . . . .
H116 H -0.844537 0.378133 0.500797 0.061 Uiso 1 1 calc R . . . .
C117 C -0.5602(2) 0.57689(17) 0.40790(12) 0.0410(8) Uani 1 1 d D . . . .
C118 C -0.5771(3) 0.68954(17) 0.37346(14) 0.0491(9) Uani 1 1 d D . . . .
H11A H -0.571727 0.720175 0.401007 0.059 Uiso 1 1 calc R . . . .
H11B H -0.639181 0.677778 0.361625 0.059 Uiso 1 1 calc R . . . .
C119 C -0.5432(3) 0.72495(19) 0.33657(15) 0.0595(11) Uani 1 1 d D . . . .
H11C H -0.550683 0.694867 0.309045 0.089 Uiso 1 1 calc GR . . . .
H11D H -0.481261 0.735154 0.348328 0.089 Uiso 1 1 calc GR . . . .
H11E H -0.575104 0.768278 0.327905 0.089 Uiso 1 1 calc GR . . . .
C120 C -0.3849(3) 0.55474(18) 0.37386(13) 0.0470(9) Uani 1 1 d D . . . .
C121 C -0.2821(3) 0.6402(2) 0.36360(18) 0.0725(13) Uani 1 1 d D . . . .
H12B H -0.274829 0.688403 0.375325 0.087 Uiso 1 1 calc R . . . .
H12C H -0.318496 0.640977 0.331323 0.087 Uiso 1 1 calc R . . . .
C122 C -0.1941(4) 0.6088(3) 0.3637(2) 0.0893(17) Uani 1 1 d D . . . .
H12D H -0.163203 0.638621 0.345867 0.134 Uiso 1 1 calc GR . . . .
H12E H -0.202104 0.562771 0.349370 0.134 Uiso 1 1 calc GR . . . .
H12F H -0.160161 0.604882 0.396010 0.134 Uiso 1 1 calc GR . . . .
C123 C 0.0497(2) 0.38293(17) 0.39360(12) 0.0413(8) Uani 1 1 d D . . . .
H123 H 0.098826 0.353150 0.399636 0.050 Uiso 1 1 calc R . . . .
C124 C 0.1266(2) 0.45980(16) 0.35772(12) 0.0390(8) Uani 1 1 d D . . . .
C125 C 0.1325(2) 0.51821(16) 0.33238(12) 0.0388(8) Uani 1 1 d D . . . .
C126 C 0.2144(2) 0.52522(16) 0.31999(12) 0.0376(8) Uani 1 1 d D . . . .
C127 C 0.2688(2) 0.46921(16) 0.33605(11) 0.0366(8) Uani 1 1 d D . . . .
C128 C 0.4005(2) 0.40239(17) 0.34034(12) 0.0409(8) Uani 1 1 d D . . . .
C129 C 0.5401(2) 0.35250(18) 0.33129(13) 0.0458(9) Uani 1 1 d D . . . .
C130 C 0.5356(3) 0.28964(18) 0.35449(14) 0.0512(10) Uani 1 1 d D . . . .
H130 H 0.489359 0.280863 0.369488 0.061 Uiso 1 1 calc R . . . .
C131 C 0.5999(3) 0.2405(2) 0.35515(16) 0.0628(12) Uani 1 1 d D . . . .
H131 H 0.597481 0.197674 0.370737 0.075 Uiso 1 1 calc R . . . .
C132 C 0.6674(3) 0.2530(3) 0.33343(16) 0.0739(14) Uani 1 1 d D . . . .
H132 H 0.710107 0.218390 0.333356 0.089 Uiso 1 1 calc R . . . .
C133 C 0.6725(3) 0.3163(3) 0.31174(15) 0.0716(13) Uani 1 1 d D . . . .
H133 H 0.719734 0.325606 0.297583 0.086 Uiso 1 1 calc R . . . .
C134 C 0.6092(3) 0.3654(2) 0.31080(14) 0.0571(11) Uani 1 1 d D . . . .
H134 H 0.612891 0.408608 0.295934 0.068 Uiso 1 1 calc R . . . .
C135 C 0.2438(2) 0.58348(16) 0.29571(12) 0.0404(8) Uani 1 1 d D . . . .
C136 C 0.2096(2) 0.69685(17) 0.26438(13) 0.0477(9) Uani 1 1 d D . . . .
H13B H 0.242013 0.683038 0.240658 0.057 Uiso 1 1 calc R . . . .
H13C H 0.246554 0.728615 0.286979 0.057 Uiso 1 1 calc R . . . .
C137 C 0.1264(3) 0.73171(18) 0.24142(13) 0.0502(10) Uani 1 1 d D . . . .
H13D H 0.092190 0.700910 0.217645 0.075 Uiso 1 1 calc GR . . . .
H13E H 0.139096 0.774748 0.226585 0.075 Uiso 1 1 calc GR . . . .
H13F H 0.093181 0.742332 0.264985 0.075 Uiso 1 1 calc GR . . . .
C138 C 0.0548(2) 0.56239(17) 0.31402(12) 0.0400(8) Uani 1 1 d D . . . .
C139 C -0.0490(2) 0.59194(19) 0.24443(13) 0.0519(10) Uani 1 1 d D . . . .
H13G H -0.031118 0.640885 0.242886 0.062 Uiso 1 1 calc R . . . .
H13H H -0.096364 0.589790 0.261389 0.062 Uiso 1 1 calc R . . . .
C140 C -0.0785(3) 0.5630(2) 0.19676(14) 0.0646(12) Uani 1 1 d D . . . .
H14A H -0.127609 0.590299 0.179304 0.097 Uiso 1 1 calc GR . . . .
H14B H -0.096723 0.514837 0.198822 0.097 Uiso 1 1 calc GR . . . .
H14C H -0.030691 0.564837 0.180582 0.097 Uiso 1 1 calc GR . . . .
S21 S -0.34419(6) 0.41474(4) 0.14415(3) 0.0427(2) Uani 1 1 d D . . . .
S22 S -0.65698(6) 0.40870(4) 0.20696(3) 0.0403(2) Uani 1 1 d D . . . .
S23 S -0.00258(6) 0.40344(4) 0.11344(3) 0.0395(2) Uani 1 1 d D . . . .
O21 O -0.78307(16) 0.35183(12) 0.24238(9) 0.0454(6) Uani 1 1 d D . . . .
O22 O -0.85855(17) 0.58158(12) 0.16776(9) 0.0478(6) Uani 1 1 d D . . . .
O23 O -0.75620(16) 0.63211(11) 0.13695(9) 0.0468(6) Uani 1 1 d D . . . .
O24 O -0.55622(17) 0.59807(12) 0.12635(9) 0.0514(7) Uani 1 1 d D . . . .
O25 O -0.66912(16) 0.54770(11) 0.07628(8) 0.0449(6) Uani 1 1 d D . . . .
O26 O 0.15422(15) 0.35415(11) 0.11421(9) 0.0437(6) Uani 1 1 d D . . . .
O27 O 0.08564(16) 0.58227(12) 0.03135(9) 0.0461(6) Uani 1 1 d D . . . .
O28 O -0.04933(15) 0.62329(11) 0.02926(9) 0.0450(6) Uani 1 1 d D . . . .
O29 O -0.22367(16) 0.53820(12) 0.01701(9) 0.0449(6) Uani 1 1 d D . . . .
O210 O -0.19194(16) 0.59551(12) 0.08542(9) 0.0487(6) Uani 1 1 d D . . . .
N21 N -0.52130(19) 0.43767(14) 0.16422(10) 0.0416(7) Uani 1 1 d D . . . .
N22 N -0.81485(18) 0.45964(13) 0.21273(10) 0.0391(7) Uani 1 1 d D . . . .
H22 H -0.851671 0.494463 0.209656 0.047 Uiso 1 1 calc R . . . .
N23 N -0.91316(19) 0.40244(14) 0.24559(10) 0.0414(7) Uani 1 1 d D . . . .
H23 H -0.942789 0.441105 0.238636 0.050 Uiso 1 1 calc R . . . .
N24 N -0.17447(19) 0.43189(14) 0.11625(10) 0.0409(7) Uani 1 1 d D . . . .
N25 N 0.12560(18) 0.45661(14) 0.07552(10) 0.0397(7) Uani 1 1 d D . . . .
H25 H 0.146973 0.490327 0.061363 0.048 Uiso 1 1 calc R . . . .
N26 N 0.25278(18) 0.39926(13) 0.07571(10) 0.0404(7) Uani 1 1 d D . . . .
H26 H 0.260915 0.435077 0.058655 0.048 Uiso 1 1 calc R . . . .
C21 C -0.2534(2) 0.36184(17) 0.15866(12) 0.0408(8) Uani 1 1 d D . . . .
C22 C -0.2662(2) 0.30664(17) 0.18559(12) 0.0430(8) Uani 1 1 d D . . . .
H22A H -0.223524 0.272217 0.196625 0.052 Uiso 1 1 calc R . . . .
C23 C -0.3497(2) 0.30638(17) 0.19520(13) 0.0447(9) Uani 1 1 d D . . . .
H23A H -0.369693 0.271521 0.213064 0.054 Uiso 1 1 calc R . . . .
C24 C -0.3993(2) 0.36244(17) 0.17573(12) 0.0422(8) Uani 1 1 d D . . . .
C25 C -0.4842(2) 0.38155(18) 0.18193(12) 0.0417(8) Uani 1 1 d D . . . .
H25A H -0.513165 0.352126 0.199410 0.050 Uiso 1 1 calc R . . . .
C26 C -0.6002(2) 0.45743(17) 0.17284(12) 0.0400(8) Uani 1 1 d D . . . .
C27 C -0.6457(2) 0.51507(16) 0.15410(12) 0.0400(8) Uani 1 1 d D . . . .
C28 C -0.7273(2) 0.52187(16) 0.16753(12) 0.0391(8) Uani 1 1 d D . . . .
C29 C -0.7415(2) 0.46734(16) 0.19559(11) 0.0363(8) Uani 1 1 d D . . . .
C210 C -0.8340(2) 0.40010(16) 0.23460(12) 0.0395(8) Uani 1 1 d D . . . .
C211 C -0.9531(2) 0.35018(19) 0.26677(12) 0.0467(9) Uani 1 1 d D . . . .
C212 C -0.9107(3) 0.28992(18) 0.28601(14) 0.0535(10) Uani 1 1 d D . . . .
H212 H -0.852061 0.281786 0.284531 0.064 Uiso 1 1 calc R . . . .
C213 C -0.9546(3) 0.2420(2) 0.30728(16) 0.0691(13) Uani 1 1 d D . . . .
H213 H -0.925647 0.201073 0.320541 0.083 Uiso 1 1 calc R . . . .
C214 C -1.0397(4) 0.2532(3) 0.30934(17) 0.0799(15) Uani 1 1 d D . . . .
H214 H -1.069729 0.220045 0.323652 0.096 Uiso 1 1 calc R . . . .
C215 C -1.0812(3) 0.3137(3) 0.29023(16) 0.0759(14) Uani 1 1 d D . . . .
H215 H -1.139663 0.321853 0.292004 0.091 Uiso 1 1 calc R . . . .
C216 C -1.0390(3) 0.3616(2) 0.26885(14) 0.0570(10) Uani 1 1 d D . . . .
H216 H -1.068343 0.402297 0.255569 0.068 Uiso 1 1 calc R . . . .
C217 C -0.7880(2) 0.58011(17) 0.15755(12) 0.0420(8) Uani 1 1 d D . . . .
C218 C -0.8110(3) 0.69310(18) 0.12458(14) 0.0514(10) Uani 1 1 d D . . . .
H21A H -0.807676 0.722806 0.152418 0.062 Uiso 1 1 calc R . . . .
H21B H -0.872320 0.679067 0.112533 0.062 Uiso 1 1 calc R . . . .
C219 C -0.7790(3) 0.73134(19) 0.08810(14) 0.0594(11) Uani 1 1 d D . . . .
H21C H -0.787754 0.703088 0.059673 0.089 Uiso 1 1 calc GR . . . .
H21D H -0.716960 0.741323 0.099396 0.089 Uiso 1 1 calc GR . . . .
H21E H -0.811205 0.774906 0.081096 0.089 Uiso 1 1 calc GR . . . .
C220 C -0.6172(2) 0.55922(17) 0.11868(13) 0.0421(8) Uani 1 1 d D . . . .
C221 C -0.6529(3) 0.58977(19) 0.03779(14) 0.0525(10) Uani 1 1 d D . . . .
H22B H -0.633121 0.636455 0.049561 0.063 Uiso 1 1 calc R . . . .
H22C H -0.707571 0.595087 0.013647 0.063 Uiso 1 1 calc R . . . .
C222 C -0.5855(3) 0.5571(2) 0.01649(15) 0.0611(11) Uani 1 1 d D . . . .
H22D H -0.577819 0.584936 -0.010180 0.092 Uiso 1 1 calc GR . . . .
H22E H -0.604207 0.510254 0.005788 0.092 Uiso 1 1 calc GR . . . .
H22F H -0.530353 0.554566 0.039849 0.092 Uiso 1 1 calc GR . . . .
C223 C -0.1758(2) 0.37928(17) 0.14280(12) 0.0404(8) Uani 1 1 d D . . . .
H223 H -0.125210 0.351448 0.152148 0.048 Uiso 1 1 calc R . . . .
C224 C -0.1012(2) 0.45019(17) 0.10102(12) 0.0386(8) Uani 1 1 d D . . . .
C225 C -0.0974(2) 0.50718(16) 0.07436(12) 0.0379(8) Uani 1 1 d D . . . .
C226 C -0.0136(2) 0.51631(16) 0.06388(12) 0.0379(8) Uani 1 1 d D . . . .
C227 C 0.0429(2) 0.46290(16) 0.08185(12) 0.0368(8) Uani 1 1 d D . . . .
C228 C 0.1774(2) 0.39897(16) 0.09057(12) 0.0373(8) Uani 1 1 d D . . . .
C229 C 0.3196(2) 0.34923(16) 0.08424(12) 0.0384(8) Uani 1 1 d D . . . .
C230 C 0.3227(2) 0.29468(17) 0.11581(13) 0.0449(9) Uani 1 1 d D . . . .
H230 H 0.277563 0.288387 0.132008 0.054 Uiso 1 1 calc R . . . .
C231 C 0.3938(2) 0.24949(19) 0.12300(13) 0.0482(9) Uani 1 1 d D . . . .
H231 H 0.397456 0.212824 0.144951 0.058 Uiso 1 1 calc R . . . .
C232 C 0.4581(3) 0.2571(2) 0.09903(14) 0.0530(10) Uani 1 1 d D . . . .
H232 H 0.505317 0.225335 0.104054 0.064 Uiso 1 1 calc R . . . .
C233 C 0.4545(2) 0.31080(18) 0.06757(13) 0.0486(9) Uani 1 1 d D . . . .
H233 H 0.498999 0.316028 0.050864 0.058 Uiso 1 1 calc R . . . .
C234 C 0.3856(2) 0.35710(18) 0.06044(13) 0.0435(8) Uani 1 1 d D . . . .
H234 H 0.383482 0.394449 0.039140 0.052 Uiso 1 1 calc R . . . .
C235 C 0.0136(2) 0.57548(16) 0.03972(12) 0.0391(8) Uani 1 1 d D . . . .
C236 C -0.0301(2) 0.68687(16) 0.00654(13) 0.0446(9) Uani 1 1 d D . . . .
H23B H -0.016211 0.676238 -0.023932 0.053 Uiso 1 1 calc R . . . .
H23C H 0.020085 0.711184 0.026486 0.053 Uiso 1 1 calc R . . . .
C237 C -0.1103(2) 0.73073(17) -0.00032(14) 0.0476(9) Uani 1 1 d D . . . .
H23D H -0.159444 0.705714 -0.019786 0.071 Uiso 1 1 calc GR . . . .
H23E H -0.100961 0.774103 -0.015822 0.071 Uiso 1 1 calc GR . . . .
H23F H -0.122891 0.741041 0.030142 0.071 Uiso 1 1 calc GR . . . .
C238 C -0.1770(2) 0.54814(16) 0.05521(13) 0.0394(8) Uani 1 1 d D . . . .
C239 C -0.2716(3) 0.63614(19) 0.07183(14) 0.0549(11) Uani 1 1 d D . . . .
H23G H -0.291145 0.636997 0.037310 0.066 Uiso 1 1 calc R . . . .
H23H H -0.260361 0.684411 0.082949 0.066 Uiso 1 1 calc R . . . .
C240 C -0.3403(3) 0.6052(2) 0.0924(2) 0.0764(15) Uani 1 1 d D . . . .
H24A H -0.393059 0.633549 0.084089 0.115 Uiso 1 1 calc GR . . . .
H24B H -0.320203 0.603489 0.126545 0.115 Uiso 1 1 calc GR . . . .
H24C H -0.353098 0.558173 0.080242 0.115 Uiso 1 1 calc GR . . . .
O31 O -0.2552(3) 0.6213(2) 0.2415(2) 0.1322(17) Uani 1 1 d D . . . .
C31 C -0.3930(4) 0.5679(3) 0.22349(19) 0.0861(16) Uani 1 1 d D . . . .
H31A H -0.414448 0.615755 0.221058 0.129 Uiso 1 1 calc GR . . . .
H31B H -0.420717 0.541876 0.244800 0.129 Uiso 1 1 calc GR . . . .
H31C H -0.407112 0.546247 0.192499 0.129 Uiso 1 1 calc GR . . . .
C32 C -0.2990(4) 0.5679(3) 0.2415(2) 0.0832(15) Uani 1 1 d D . . . .
C33 C -0.2560(4) 0.5007(3) 0.2612(2) 0.0962(18) Uani 1 1 d D . . . .
H33A H -0.193371 0.508105 0.272403 0.144 Uiso 1 1 calc GR . . . .
H33B H -0.266196 0.465269 0.236598 0.144 Uiso 1 1 calc GR . . . .
H33C H -0.280754 0.485240 0.287169 0.144 Uiso 1 1 calc GR . . . .
O41 O 0.1926(2) 0.50156(15) 0.47088(11) 0.0854(11) Uani 1 1 d D . . . .
C41 C 0.0563(3) 0.5592(2) 0.45763(15) 0.0646(12) Uani 1 1 d D . . . .
H41A H 0.034438 0.513499 0.463965 0.097 Uiso 1 1 calc GR . . . .
H41B H 0.026555 0.574327 0.426192 0.097 Uiso 1 1 calc GR . . . .
H41C H 0.045239 0.592524 0.480759 0.097 Uiso 1 1 calc GR . . . .
C42 C 0.1516(3) 0.5548(2) 0.46061(13) 0.0555(11) Uani 1 1 d D . . . .
C43 C 0.1960(3) 0.6185(2) 0.44858(15) 0.0641(12) Uani 1 1 d D . . . .
H43A H 0.258239 0.615974 0.463104 0.096 Uiso 1 1 calc GR . . . .
H43B H 0.170972 0.659515 0.460218 0.096 Uiso 1 1 calc GR . . . .
H43C H 0.187777 0.621798 0.414539 0.096 Uiso 1 1 calc GR . . . .
O1 O 0.4625(7) 0.5263(5) 0.2732(4) 0.057(3) Uani 0.25 1 d . . P . .
H1A H 0.506030 0.546569 0.291975 0.085 Uiso 0.25 1 d G . P . .
H1B H 0.427880 0.557513 0.257655 0.085 Uiso 0.25 1 d G . P . .

loop_
_atom_site_aniso_label
_atom_site_aniso_U_11
_atom_site_aniso_U_22
_atom_site_aniso_U_33
_atom_site_aniso_U_23
_atom_site_aniso_U_13
_atom_site_aniso_U_12
S11 0.0432(5) 0.0292(4) 0.0536(5) 0.0041(4) 0.0109(4) 0.0012(4)
S12 0.0420(5) 0.0264(4) 0.0521(5) 0.0003(3) 0.0077(4) 0.0002(3)
S13 0.0428(5) 0.0279(4) 0.0470(5) 0.0030(3) 0.0082(4) 0.0009(3)
O11 0.0487(15) 0.0314(13) 0.0615(16) 0.0054(11) 0.0118(12) 0.0031(11)
O12 0.0478(15) 0.0330(13) 0.0549(15) 0.0023(11) 0.0117(12) 0.0046(11)
O13 0.0516(15) 0.0272(12) 0.0601(16) 0.0072(11) 0.0110(12) 0.0029(11)
O14 0.105(2) 0.0518(17) 0.0513(18) 0.0018(13) 0.0168(17) 0.0054(17)
O15 0.0682(18) 0.0355(14) 0.0673(18) 0.0010(12) 0.0252(14) -0.0112(13)
O16 0.0455(14) 0.0280(12) 0.0664(17) 0.0020(11) 0.0090(12) -0.0005(11)
O17 0.0511(15) 0.0304(13) 0.0629(16) 0.0047(11) 0.0195(13) -0.0008(11)
O18 0.0513(15) 0.0260(12) 0.0563(15) 0.0053(10) 0.0115(12) 0.0024(10)
O19 0.0523(15) 0.0315(13) 0.0555(15) -0.0032(11) 0.0134(12) 0.0053(11)
O110 0.0509(15) 0.0305(12) 0.0478(15) -0.0012(10) 0.0015(12) 0.0047(11)
N11 0.0459(17) 0.0306(15) 0.0501(18) -0.0047(13) 0.0089(14) -0.0018(13)
N12 0.0443(17) 0.0256(14) 0.0512(17) 0.0011(12) 0.0077(14) 0.0028(12)
N13 0.0457(18) 0.0295(15) 0.0499(18) 0.0062(13) 0.0108(14) 0.0037(13)
N14 0.0404(16) 0.0300(15) 0.0507(17) 0.0007(13) 0.0104(13) -0.0012(12)
N15 0.0450(17) 0.0286(14) 0.0476(17) 0.0010(12) 0.0124(14) 0.0001(12)
N16 0.0513(19) 0.0325(16) 0.059(2) 0.0015(13) 0.0179(15) 0.0072(14)
C11 0.044(2) 0.0323(18) 0.048(2) 0.0004(15) 0.0099(16) -0.0001(15)
C12 0.048(2) 0.0277(17) 0.057(2) 0.0051(15) 0.0118(18) 0.0050(15)
C13 0.048(2) 0.0298(18) 0.053(2) -0.0004(15) 0.0079(18) -0.0053(15)
C14 0.043(2) 0.0281(17) 0.050(2) -0.0009(15) 0.0102(16) -0.0026(14)
C15 0.044(2) 0.0304(18) 0.050(2) -0.0026(15) 0.0065(17) -0.0056(15)
C16 0.045(2) 0.0279(17) 0.051(2) -0.0043(15) 0.0071(17) -0.0051(15)
C17 0.046(2) 0.0287(17) 0.043(2) -0.0026(14) 0.0069(16) -0.0026(15)
C18 0.047(2) 0.0282(17) 0.044(2) -0.0041(14) 0.0069(16) 0.0013(15)
C19 0.046(2) 0.0258(16) 0.045(2) -0.0052(14) 0.0033(16) -0.0011(14)
C110 0.049(2) 0.0294(18) 0.041(2) -0.0030(14) 0.0078(17) -0.0012(15)
C111 0.050(2) 0.0327(18) 0.046(2) 0.0018(15) 0.0089(17) -0.0013(16)
C112 0.060(2) 0.035(2) 0.053(2) 0.0050(16) 0.0149(19) 0.0010(17)
C113 0.070(3) 0.037(2) 0.058(2) 0.0082(18) 0.010(2) 0.0004(19)
C114 0.070(3) 0.048(2) 0.058(3) 0.0111(19) 0.008(2) -0.015(2)
C115 0.050(2) 0.058(3) 0.069(3) 0.013(2) 0.006(2) -0.007(2)
C116 0.049(2) 0.044(2) 0.058(2) 0.0117(18) 0.0073(19) -0.0013(17)
C117 0.048(2) 0.0301(18) 0.043(2) -0.0030(15) 0.0072(17) -0.0001(16)
C118 0.057(2) 0.0297(18) 0.058(2) 0.0039(16) 0.0098(19) 0.0055(16)
C119 0.078(3) 0.035(2) 0.067(3) 0.0104(18) 0.021(2) 0.005(2)
C120 0.062(2) 0.0329(19) 0.047(2) -0.0022(16) 0.0131(19) 0.0064(17)
C121 0.099(4) 0.042(2) 0.091(3) 0.011(2) 0.051(3) -0.003(2)
C122 0.110(4) 0.062(3) 0.113(4) 0.001(3) 0.061(4) -0.001(3)
C123 0.044(2) 0.0326(18) 0.047(2) -0.0005(15) 0.0095(16) 0.0021(15)
C124 0.0400(19) 0.0309(17) 0.044(2) -0.0005(14) 0.0052(16) 0.0005(14)
C125 0.045(2) 0.0257(17) 0.045(2) -0.0038(14) 0.0074(16) 0.0000(14)
C126 0.0421(19) 0.0257(16) 0.0438(19) -0.0005(14) 0.0072(16) -0.0031(14)
C127 0.0418(19) 0.0271(16) 0.0396(19) -0.0027(13) 0.0066(15) -0.0019(14)
C128 0.046(2) 0.0302(18) 0.043(2) -0.0036(15) 0.0027(16) 0.0032(15)
C129 0.046(2) 0.041(2) 0.049(2) -0.0075(16) 0.0079(17) 0.0047(16)
C130 0.052(2) 0.0342(19) 0.062(2) -0.0110(17) 0.0014(19) 0.0042(17)
C131 0.062(3) 0.047(2) 0.071(3) -0.012(2) -0.002(2) 0.014(2)
C132 0.076(3) 0.075(3) 0.064(3) -0.016(2) 0.000(2) 0.034(3)
C133 0.059(3) 0.098(4) 0.058(3) -0.005(3) 0.015(2) 0.022(3)
C134 0.057(3) 0.061(3) 0.053(2) -0.0012(19) 0.011(2) 0.012(2)
C135 0.052(2) 0.0282(17) 0.0401(19) -0.0001(14) 0.0081(17) 0.0004(16)
C136 0.060(2) 0.0247(17) 0.058(2) 0.0088(15) 0.0124(19) -0.0036(16)
C137 0.065(3) 0.0306(19) 0.054(2) 0.0031(16) 0.0096(19) 0.0043(17)
C138 0.046(2) 0.0260(17) 0.047(2) 0.0029(15) 0.0085(17) -0.0019(15)
C139 0.047(2) 0.039(2) 0.062(2) 0.0038(17) -0.0022(19) 0.0076(17)
C140 0.073(3) 0.051(2) 0.061(3) 0.004(2) -0.005(2) 0.004(2)
S21 0.0422(5) 0.0318(4) 0.0558(5) 0.0011(4) 0.0150(4) 0.0019(4)
S22 0.0430(5) 0.0309(4) 0.0488(5) 0.0017(4) 0.0142(4) 0.0036(4)
S23 0.0407(5) 0.0279(4) 0.0507(5) 0.0004(3) 0.0117(4) 0.0016(3)
O21 0.0510(15) 0.0301(13) 0.0590(16) 0.0048(11) 0.0204(12) 0.0064(11)
O22 0.0502(16) 0.0308(13) 0.0647(17) 0.0036(11) 0.0182(13) 0.0038(11)
O23 0.0543(15) 0.0268(12) 0.0623(16) 0.0039(11) 0.0201(13) 0.0050(11)
O24 0.0535(16) 0.0370(14) 0.0664(17) -0.0035(12) 0.0194(13) -0.0114(12)
O25 0.0550(15) 0.0321(13) 0.0482(15) 0.0025(10) 0.0133(12) -0.0033(11)
O26 0.0424(14) 0.0317(13) 0.0581(15) 0.0065(11) 0.0139(12) 0.0024(10)
O27 0.0469(15) 0.0328(13) 0.0612(16) 0.0021(11) 0.0179(13) 0.0006(11)
O28 0.0449(14) 0.0257(12) 0.0661(16) 0.0053(11) 0.0164(12) 0.0008(10)
O29 0.0471(14) 0.0371(13) 0.0487(15) -0.0026(11) 0.0071(12) -0.0003(11)
O210 0.0509(15) 0.0373(14) 0.0544(15) -0.0055(11) 0.0046(12) 0.0109(11)
N21 0.0442(17) 0.0308(15) 0.0514(18) -0.0041(13) 0.0144(14) -0.0001(13)
N22 0.0412(16) 0.0270(14) 0.0512(17) -0.0006(12) 0.0147(13) 0.0035(12)
N23 0.0438(17) 0.0318(15) 0.0500(18) 0.0005(12) 0.0135(14) 0.0024(13)
N24 0.0442(17) 0.0301(15) 0.0480(17) -0.0033(13) 0.0097(14) -0.0019(12)
N25 0.0407(16) 0.0284(14) 0.0525(18) 0.0030(12) 0.0154(13) 0.0007(12)
N26 0.0439(17) 0.0254(14) 0.0530(18) 0.0031(12) 0.0135(14) 0.0035(12)
C21 0.042(2) 0.0327(18) 0.048(2) -0.0040(15) 0.0109(16) 0.0012(15)
C22 0.046(2) 0.0338(18) 0.050(2) 0.0000(15) 0.0117(17) 0.0048(15)
C23 0.050(2) 0.0313(18) 0.053(2) 0.0008(15) 0.0127(18) -0.0008(16)
C24 0.046(2) 0.0325(18) 0.048(2) -0.0026(15) 0.0115(17) -0.0029(15)
C25 0.043(2) 0.0353(19) 0.048(2) -0.0017(15) 0.0133(16) -0.0037(15)
C26 0.046(2) 0.0302(17) 0.044(2) -0.0035(14) 0.0107(16) -0.0019(15)
C27 0.045(2) 0.0286(17) 0.047(2) -0.0047(14) 0.0111(16) -0.0024(14)
C28 0.048(2) 0.0254(16) 0.044(2) -0.0025(14) 0.0122(16) 0.0001(14)
C29 0.0417(19) 0.0279(16) 0.0392(19) -0.0052(13) 0.0090(15) -0.0012(14)
C210 0.049(2) 0.0285(17) 0.042(2) -0.0027(14) 0.0122(16) 0.0007(15)
C211 0.055(2) 0.043(2) 0.043(2) -0.0066(16) 0.0129(18) -0.0110(17)
C212 0.069(3) 0.036(2) 0.059(2) 0.0016(17) 0.023(2) -0.0087(19)
C213 0.092(4) 0.050(3) 0.073(3) -0.001(2) 0.034(3) -0.018(2)
C214 0.097(4) 0.081(4) 0.070(3) -0.010(3) 0.034(3) -0.047(3)
C215 0.060(3) 0.102(4) 0.068(3) -0.009(3) 0.020(2) -0.026(3)
C216 0.043(2) 0.072(3) 0.056(2) 0.000(2) 0.0113(19) -0.010(2)
C217 0.051(2) 0.0298(18) 0.046(2) -0.0012(15) 0.0115(17) 0.0014(16)
C218 0.062(2) 0.0315(19) 0.061(2) 0.0070(17) 0.016(2) 0.0105(17)
C219 0.086(3) 0.035(2) 0.060(3) 0.0067(18) 0.021(2) 0.013(2)
C220 0.050(2) 0.0251(17) 0.054(2) -0.0023(15) 0.0189(18) 0.0019(16)
C221 0.071(3) 0.036(2) 0.054(2) 0.0055(17) 0.020(2) -0.0002(18)
C222 0.078(3) 0.046(2) 0.066(3) 0.004(2) 0.033(2) -0.004(2)
C223 0.043(2) 0.0318(18) 0.047(2) -0.0045(15) 0.0117(16) 0.0050(15)
C224 0.0377(19) 0.0307(17) 0.048(2) -0.0034(15) 0.0110(16) 0.0027(14)
C225 0.0400(19) 0.0265(16) 0.047(2) -0.0044(14) 0.0100(16) 0.0000(14)
C226 0.0412(19) 0.0258(16) 0.046(2) -0.0014(14) 0.0090(16) -0.0007(14)
C227 0.0384(19) 0.0279(16) 0.0431(19) -0.0062(14) 0.0070(15) -0.0039(14)
C228 0.0383(19) 0.0272(17) 0.045(2) -0.0020(14) 0.0074(16) -0.0007(14)
C229 0.0399(19) 0.0285(17) 0.045(2) -0.0042(14) 0.0062(16) 0.0027(14)
C230 0.051(2) 0.0292(18) 0.053(2) -0.0025(15) 0.0096(18) 0.0004(16)
C231 0.059(2) 0.0331(19) 0.052(2) 0.0004(16) 0.0125(19) 0.0063(17)
C232 0.048(2) 0.041(2) 0.067(3) -0.0101(19) 0.009(2) 0.0101(18)
C233 0.047(2) 0.039(2) 0.059(2) -0.0075(17) 0.0122(18) 0.0034(17)
C234 0.045(2) 0.0344(19) 0.051(2) -0.0013(15) 0.0102(17) 0.0027(16)
C235 0.045(2) 0.0251(16) 0.047(2) -0.0031(14) 0.0100(16) -0.0006(15)
C236 0.052(2) 0.0274(17) 0.055(2) 0.0014(15) 0.0143(18) -0.0024(15)
C237 0.056(2) 0.0285(18) 0.057(2) -0.0010(16) 0.0088(18) 0.0006(16)
C238 0.045(2) 0.0253(17) 0.049(2) -0.0003(15) 0.0138(17) -0.0046(15)
C239 0.056(2) 0.039(2) 0.064(3) -0.0063(18) 0.001(2) 0.0161(18)
C240 0.050(3) 0.049(3) 0.130(4) 0.002(3) 0.020(3) 0.006(2)
O31 0.095(3) 0.089(3) 0.214(5) 0.031(3) 0.038(3) -0.017(2)
C31 0.094(4) 0.072(3) 0.083(3) -0.006(3) 0.000(3) -0.012(3)
C32 0.088(4) 0.069(3) 0.097(4) 0.002(3) 0.032(3) 0.001(3)
C33 0.109(5) 0.078(4) 0.100(4) 0.002(3) 0.021(4) -0.002(3)
O41 0.124(3) 0.0536(18) 0.0645(19) -0.0028(15) -0.0080(19) 0.0391(19)
C41 0.073(3) 0.053(3) 0.068(3) -0.009(2) 0.017(2) -0.005(2)
C42 0.081(3) 0.042(2) 0.039(2) -0.0005(17) 0.005(2) 0.015(2)
C43 0.066(3) 0.064(3) 0.064(3) 0.001(2) 0.017(2) 0.011(2)
O1 0.050(7) 0.047(6) 0.070(8) -0.001(5) 0.009(5) -0.008(5)

loop_
_atom_type_symbol
_atom_type_description
_atom_type_scat_dispersion_real
_atom_type_scat_dispersion_imag
_atom_type_scat_source
C C 0.0137 0.0070 'International Tables Vol C Tables 4.2.6.8 and 6.1.1.4'
H H 0.0000 0.0000 'International Tables Vol C Tables 4.2.6.8 and 6.1.1.4'
N N 0.0241 0.0140 'International Tables Vol C Tables 4.2.6.8 and 6.1.1.4'
O O 0.0390 0.0250 'International Tables Vol C Tables 4.2.6.8 and 6.1.1.4'
S S 0.2920 0.4250 'International Tables Vol C Tables 4.2.6.8 and 6.1.1.4'

loop_
_citation_id
_citation_doi
_citation_year
1 10.1039/c9nj04722k 2020

loop_
_geom_angle_atom_site_label_1
_geom_angle_atom_site_label_2
_geom_angle_atom_site_label_3
_geom_angle
_geom_angle_site_symmetry_1
_geom_angle_site_symmetry_3
_geom_angle_publ_flag
C14 S11 C11 90.81(16) . . ?
C19 S12 C16 90.79(17) . . ?
C127 S13 C124 90.71(16) . . ?
C117 O13 C118 118.2(3) . . ?
C120 O15 C121 118.4(3) . . ?
C135 O18 C136 116.9(3) . . ?
C138 O110 C139 116.2(3) . . ?
C15 N11 C16 120.9(3) . . ?
C19 N12 H12 118.9 . . ?
C19 N12 C110 122.1(3) . . ?
C110 N12 H12 118.9 . . ?
C110 N13 H13 116.7 . . ?
C110 N13 C111 126.7(3) . . ?
C111 N13 H13 116.7 . . ?
C123 N14 C124 121.2(3) . . ?
C127 N15 H15 118.4 . . ?
C127 N15 C128 123.2(3) . . ?
C128 N15 H15 118.4 . . ?
C128 N16 H16 116.2 . . ?
C128 N16 C129 127.6(3) . . ?
C129 N16 H16 116.2 . . ?
C12 C11 S11 112.3(3) . . ?
C12 C11 C123 127.8(3) . . ?
C123 C11 S11 119.8(3) . . ?
C11 C12 H12A 123.8 . . ?
C11 C12 C13 112.4(3) . . ?
C13 C12 H12A 123.8 . . ?
C12 C13 H13A 123.6 . . ?
C14 C13 C12 112.8(3) . . ?
C14 C13 H13A 123.6 . . ?
C13 C14 S11 111.6(3) . . ?
C13 C14 C15 127.8(3) . . ?
C15 C14 S11 120.6(3) . . ?
N11 C15 C14 120.5(3) . . ?
N11 C15 H15A 119.8 . . ?
C14 C15 H15A 119.8 . . ?
N11 C16 S12 125.0(3) . . ?
C17 C16 S12 111.8(3) . . ?
C17 C16 N11 123.2(3) . . ?
C16 C17 C18 112.9(3) . . ?
C16 C17 C120 120.1(3) . . ?
C18 C17 C120 125.9(3) . . ?
C17 C18 C117 126.0(3) . . ?
C19 C18 C17 111.8(3) . . ?
C19 C18 C117 122.2(3) . . ?
N12 C19 S12 121.9(2) . . ?
N12 C19 C18 125.4(3) . . ?
C18 C19 S12 112.7(3) . . ?
O11 C110 N12 120.7(3) . . ?
O11 C110 N13 125.3(3) . . ?
N13 C110 N12 114.0(3) . . ?
C112 C111 N13 123.4(3) . . ?
C116 C111 N13 117.1(3) . . ?
C116 C111 C112 119.5(3) . . ?
C111 C112 H112 120.5 . . ?
C113 C112 C111 119.0(4) . . ?
C113 C112 H112 120.5 . . ?
C112 C113 H113 119.1 . . ?
C114 C113 C112 121.9(4) . . ?
C114 C113 H113 119.1 . . ?
C113 C114 H114 120.8 . . ?
C113 C114 C115 118.4(4) . . ?
C115 C114 H114 120.8 . . ?
C114 C115 H115 119.5 . . ?
C116 C115 C114 120.9(4) . . ?
C116 C115 H115 119.5 . . ?
C111 C116 H116 119.9 . . ?
C115 C116 C111 120.3(4) . . ?
C115 C116 H116 119.9 . . ?
O12 C117 O13 124.5(3) . . ?
O12 C117 C18 124.2(3) . . ?
O13 C117 C18 111.3(3) . . ?
O13 C118 H11A 110.1 . . ?
O13 C118 H11B 110.1 . . ?
O13 C118 C119 107.9(3) . . ?
H11A C118 H11B 108.4 . . ?
C119 C118 H11A 110.1 . . ?
C119 C118 H11B 110.1 . . ?
C118 C119 H11C 109.5 . . ?
C118 C119 H11D 109.5 . . ?
C118 C119 H11E 109.5 . . ?
H11C C119 H11D 109.5 . . ?
H11C C119 H11E 109.5 . . ?
H11D C119 H11E 109.5 . . ?
O14 C120 O15 126.5(4) . . ?
O14 C120 C17 120.8(3) . . ?
O15 C120 C17 112.5(3) . . ?
O15 C121 H12B 109.9 . . ?
O15 C121 H12C 109.9 . . ?
O15 C121 C122 108.8(4) . . ?
H12B C121 H12C 108.3 . . ?
C122 C121 H12B 109.9 . . ?
C122 C121 H12C 109.9 . . ?
C121 C122 H12D 109.5 . . ?
C121 C122 H12E 109.5 . . ?
C121 C122 H12F 109.5 . . ?
H12D C122 H12E 109.5 . . ?
H12D C122 H12F 109.5 . . ?
H12E C122 H12F 109.5 . . ?
N14 C123 C11 121.1(3) . . ?
N14 C123 H123 119.4 . . ?
C11 C123 H123 119.4 . . ?
N14 C124 S13 124.2(2) . . ?
C125 C124 S13 111.7(3) . . ?
C125 C124 N14 124.0(3) . . ?
C124 C125 C126 113.3(3) . . ?
C124 C125 C138 121.0(3) . . ?
C126 C125 C138 125.0(3) . . ?
C125 C126 C135 127.1(3) . . ?
C127 C126 C125 111.4(3) . . ?
C127 C126 C135 121.4(3) . . ?
N15 C127 S13 123.2(2) . . ?
N15 C127 C126 124.0(3) . . ?
C126 C127 S13 112.9(3) . . ?
O16 C128 N15 120.8(3) . . ?
O16 C128 N16 126.2(3) . . ?
N16 C128 N15 113.0(3) . . ?
C130 C129 N16 123.3(4) . . ?
C134 C129 N16 116.7(3) . . ?
C134 C129 C130 119.9(4) . . ?
C129 C130 H130 120.6 . . ?
C131 C130 C129 118.8(4) . . ?
C131 C130 H130 120.6 . . ?
C130 C131 H131 119.5 . . ?
C132 C131 C130 120.9(4) . . ?
C132 C131 H131 119.5 . . ?
C131 C132 H132 120.1 . . ?
C131 C132 C133 119.8(4) . . ?
C133 C132 H132 120.1 . . ?
C132 C133 H133 120.1 . . ?
C134 C133 C132 119.8(5) . . ?
C134 C133 H133 120.1 . . ?
C129 C134 H134 119.6 . . ?
C133 C134 C129 120.7(4) . . ?
C133 C134 H134 119.6 . . ?
O17 C135 O18 123.4(3) . . ?
O17 C135 C126 124.3(3) . . ?
O18 C135 C126 112.2(3) . . ?
O18 C136 H13B 110.3 . . ?
O18 C136 H13C 110.3 . . ?
O18 C136 C137 107.1(3) . . ?
H13B C136 H13C 108.6 . . ?
C137 C136 H13B 110.3 . . ?
C137 C136 H13C 110.3 . . ?
C136 C137 H13D 109.5 . . ?
C136 C137 H13E 109.5 . . ?
C136 C137 H13F 109.5 . . ?
H13D C137 H13E 109.5 . . ?
H13D C137 H13F 109.5 . . ?
H13E C137 H13F 109.5 . . ?
O19 C138 O110 124.1(3) . . ?
O19 C138 C125 126.3(3) . . ?
O110 C138 C125 109.6(3) . . ?
O110 C139 H13G 110.4 . . ?
O110 C139 H13H 110.4 . . ?
O110 C139 C140 106.7(3) . . ?
H13G C139 H13H 108.6 . . ?
C140 C139 H13G 110.4 . . ?
C140 C139 H13H 110.4 . . ?
C139 C140 H14A 109.5 . . ?
C139 C140 H14B 109.5 . . ?
C139 C140 H14C 109.5 . . ?
H14A C140 H14B 109.5 . . ?
H14A C140 H14C 109.5 . . ?
H14B C140 H14C 109.5 . . ?
C24 S21 C21 90.78(17) . . ?
C29 S22 C26 90.66(16) . . ?
C227 S23 C224 90.29(16) . . ?
C217 O23 C218 117.3(3) . . ?
C220 O25 C221 116.5(3) . . ?
C235 O28 C236 117.6(3) . . ?
C238 O210 C239 117.4(3) . . ?
C25 N21 C26 120.5(3) . . ?
C29 N22 H22 118.2 . . ?
C29 N22 C210 123.5(3) . . ?
C210 N22 H22 118.2 . . ?
C210 N23 H23 116.2 . . ?
C210 N23 C211 127.6(3) . . ?
C211 N23 H23 116.2 . . ?
C223 N24 C224 122.1(3) . . ?
C227 N25 H25 118.7 . . ?
C227 N25 C228 122.6(3) . . ?
C228 N25 H25 118.7 . . ?
C228 N26 H26 116.0 . . ?
C228 N26 C229 128.0(3) . . ?
C229 N26 H26 116.0 . . ?
C22 C21 S21 112.1(3) . . ?
C22 C21 C223 128.0(3) . . ?
C223 C21 S21 119.9(3) . . ?
C21 C22 H22A 123.6 . . ?
C21 C22 C23 112.8(3) . . ?
C23 C22 H22A 123.6 . . ?
C22 C23 H23A 123.8 . . ?
C24 C23 C22 112.5(3) . . ?
C24 C23 H23A 123.8 . . ?
C23 C24 S21 111.8(3) . . ?
C23 C24 C25 127.1(3) . . ?
C25 C24 S21 120.9(3) . . ?
N21 C25 C24 121.1(3) . . ?
N21 C25 H25A 119.4 . . ?
C24 C25 H25A 119.4 . . ?
N21 C26 S22 123.7(2) . . ?
C27 C26 S22 111.9(3) . . ?
C27 C26 N21 124.3(3) . . ?
C26 C27 C28 112.7(3) . . ?
C26 C27 C220 122.0(3) . . ?
C28 C27 C220 124.9(3) . . ?
C27 C28 C217 127.1(3) . . ?
C29 C28 C27 111.8(3) . . ?
C29 C28 C217 121.0(3) . . ?
N22 C29 S22 122.6(2) . . ?
N22 C29 C28 124.4(3) . . ?
C28 C29 S22 113.0(3) . . ?
O21 C210 N22 121.2(3) . . ?
O21 C210 N23 125.7(3) . . ?
N23 C210 N22 113.1(3) . . ?
C212 C211 N23 123.6(3) . . ?
C216 C211 N23 116.5(3) . . ?
C216 C211 C212 119.9(4) . . ?
C211 C212 H212 120.2 . . ?
C213 C212 C211 119.7(4) . . ?
C213 C212 H212 120.2 . . ?
C212 C213 H213 119.7 . . ?
C214 C213 C212 120.5(5) . . ?
C214 C213 H213 119.7 . . ?
C213 C214 H214 120.3 . . ?
C213 C214 C215 119.3(4) . . ?
C215 C214 H214 120.3 . . ?
C214 C215 H215 119.5 . . ?
C216 C215 C214 121.0(5) . . ?
C216 C215 H215 119.5 . . ?
C211 C216 H216 120.2 . . ?
C215 C216 C211 119.6(4) . . ?
C215 C216 H216 120.2 . . ?
O22 C217 O23 123.8(3) . . ?
O22 C217 C28 124.3(3) . . ?
O23 C217 C28 111.9(3) . . ?
O23 C218 H21A 110.2 . . ?
O23 C218 H21B 110.2 . . ?
O23 C218 C219 107.6(3) . . ?
H21A C218 H21B 108.5 . . ?
C219 C218 H21A 110.2 . . ?
C219 C218 H21B 110.2 . . ?
C218 C219 H21C 109.5 . . ?
C218 C219 H21D 109.5 . . ?
C218 C219 H21E 109.5 . . ?
H21C C219 H21D 109.5 . . ?
H21C C219 H21E 109.5 . . ?
H21D C219 H21E 109.5 . . ?
O24 C220 O25 124.8(3) . . ?
O24 C220 C27 125.7(3) . . ?
O25 C220 C27 109.5(3) . . ?
O25 C221 H22B 109.5 . . ?
O25 C221 H22C 109.5 . . ?
O25 C221 C222 110.9(3) . . ?
H22B C221 H22C 108.0 . . ?
C222 C221 H22B 109.5 . . ?
C222 C221 H22C 109.5 . . ?
C221 C222 H22D 109.5 . . ?
C221 C222 H22E 109.5 . . ?
C221 C222 H22F 109.5 . . ?
H22D C222 H22E 109.5 . . ?
H22D C222 H22F 109.5 . . ?
H22E C222 H22F 109.5 . . ?
N24 C223 C21 120.8(3) . . ?
N24 C223 H223 119.6 . . ?
C21 C223 H223 119.6 . . ?
N24 C224 S23 124.7(2) . . ?
C225 C224 S23 112.3(3) . . ?
C225 C224 N24 123.0(3) . . ?
C224 C225 C226 112.7(3) . . ?
C224 C225 C238 120.3(3) . . ?
C226 C225 C238 126.6(3) . . ?
C225 C226 C235 126.0(3) . . ?
C227 C226 C225 111.8(3) . . ?
C227 C226 C235 122.1(3) . . ?
N25 C227 S23 122.7(2) . . ?
N25 C227 C226 124.5(3) . . ?
C226 C227 S23 112.8(3) . . ?
O26 C228 N25 121.2(3) . . ?
O26 C228 N26 125.9(3) . . ?
N26 C228 N25 112.9(3) . . ?
C230 C229 N26 123.0(3) . . ?
C234 C229 N26 116.9(3) . . ?
C234 C229 C230 120.0(3) . . ?
C229 C230 H230 120.8 . . ?
C229 C230 C231 118.4(4) . . ?
C231 C230 H230 120.8 . . ?
C230 C231 H231 119.3 . . ?
C232 C231 C230 121.3(4) . . ?
C232 C231 H231 119.3 . . ?
C231 C232 H232 120.0 . . ?
C231 C232 C233 120.0(4) . . ?
C233 C232 H232 120.0 . . ?
C232 C233 H233 120.1 . . ?
C232 C233 C234 119.8(4) . . ?
C234 C233 H233 120.1 . . ?
C229 C234 H234 119.8 . . ?
C233 C234 C229 120.4(3) . . ?
C233 C234 H234 119.8 . . ?
O27 C235 O28 123.7(3) . . ?
O27 C235 C226 124.8(3) . . ?
O28 C235 C226 111.4(3) . . ?
O28 C236 H23B 110.5 . . ?
O28 C236 H23C 110.5 . . ?
O28 C236 C237 106.2(3) . . ?
H23B C236 H23C 108.7 . . ?
C237 C236 H23B 110.5 . . ?
C237 C236 H23C 110.5 . . ?
C236 C237 H23D 109.5 . . ?
C236 C237 H23E 109.5 . . ?
C236 C237 H23F 109.5 . . ?
H23D C237 H23E 109.5 . . ?
H23D C237 H23F 109.5 . . ?
H23E C237 H23F 109.5 . . ?
O29 C238 O210 124.3(3) . . ?
O29 C238 C225 123.5(3) . . ?
O210 C238 C225 112.2(3) . . ?
O210 C239 H23G 109.7 . . ?
O210 C239 H23H 109.7 . . ?
O210 C239 C240 109.8(3) . . ?
H23G C239 H23H 108.2 . . ?
C240 C239 H23G 109.7 . . ?
C240 C239 H23H 109.7 . . ?
C239 C240 H24A 109.5 . . ?
C239 C240 H24B 109.5 . . ?
C239 C240 H24C 109.5 . . ?
H24A C240 H24B 109.5 . . ?
H24A C240 H24C 109.5 . . ?
H24B C240 H24C 109.5 . . ?
H31A C31 H31B 109.5 . . ?
H31A C31 H31C 109.5 . . ?
H31B C31 H31C 109.5 . . ?
C32 C31 H31A 109.5 . . ?
C32 C31 H31B 109.5 . . ?
C32 C31 H31C 109.5 . . ?
O31 C32 C31 121.3(5) . . ?
O31 C32 C33 120.7(5) . . ?
C31 C32 C33 118.0(5) . . ?
C32 C33 H33A 109.5 . . ?
C32 C33 H33B 109.5 . . ?
C32 C33 H33C 109.5 . . ?
H33A C33 H33B 109.5 . . ?
H33A C33 H33C 109.5 . . ?
H33B C33 H33C 109.5 . . ?
H41A C41 H41B 109.5 . . ?
H41A C41 H41C 109.5 . . ?
H41B C41 H41C 109.5 . . ?
C42 C41 H41A 109.5 . . ?
C42 C41 H41B 109.5 . . ?
C42 C41 H41C 109.5 . . ?
O41 C42 C41 122.4(4) . . ?
O41 C42 C43 120.1(4) . . ?
C41 C42 C43 117.4(3) . . ?
C42 C43 H43A 109.5 . . ?
C42 C43 H43B 109.5 . . ?
C42 C43 H43C 109.5 . . ?
H43A C43 H43B 109.5 . . ?
H43A C43 H43C 109.5 . . ?
H43B C43 H43C 109.5 . . ?
H1A O1 H1B 109.4 . . ?

loop_
_geom_bond_atom_site_label_1
_geom_bond_atom_site_label_2
_geom_bond_distance
_geom_bond_site_symmetry_2
_geom_bond_publ_flag
S11 C11 1.727(3) . ?
S11 C14 1.727(3) . ?
S12 C16 1.753(4) . ?
S12 C19 1.730(3) . ?
S13 C124 1.761(3) . ?
S13 C127 1.721(3) . ?
O11 C110 1.223(4) . ?
O12 C117 1.213(4) . ?
O13 C117 1.330(4) . ?
O13 C118 1.452(4) . ?
O14 C120 1.207(4) . ?
O15 C120 1.309(4) . ?
O15 C121 1.463(5) . ?
O16 C128 1.224(4) . ?
O17 C135 1.223(4) . ?
O18 C135 1.334(4) . ?
O18 C136 1.466(4) . ?
O19 C138 1.201(4) . ?
O110 C138 1.344(4) . ?
O110 C139 1.457(4) . ?
N11 C15 1.289(4) . ?
N11 C16 1.373(4) . ?
N12 H12 0.8800 . ?
N12 C19 1.378(4) . ?
N12 C110 1.389(4) . ?
N13 H13 0.8800 . ?
N13 C110 1.354(4) . ?
N13 C111 1.412(4) . ?
N14 C123 1.283(4) . ?
N14 C124 1.377(4) . ?
N15 H15 0.8800 . ?
N15 C127 1.367(4) . ?
N15 C128 1.392(4) . ?
N16 H16 0.8800 . ?
N16 C128 1.347(5) . ?
N16 C129 1.411(4) . ?
C11 C12 1.369(5) . ?
C11 C123 1.442(5) . ?
C12 H12A 0.9500 . ?
C12 C13 1.402(5) . ?
C13 H13A 0.9500 . ?
C13 C14 1.381(4) . ?
C14 C15 1.440(5) . ?
C15 H15A 0.9500 . ?
C16 C17 1.371(4) . ?
C17 C18 1.432(5) . ?
C17 C120 1.479(5) . ?
C18 C19 1.383(5) . ?
C18 C117 1.471(4) . ?
C111 C112 1.393(5) . ?
C111 C116 1.386(5) . ?
C112 H112 0.9500 . ?
C112 C113 1.389(5) . ?
C113 H113 0.9500 . ?
C113 C114 1.375(6) . ?
C114 H114 0.9500 . ?
C114 C115 1.385(5) . ?
C115 H115 0.9500 . ?
C115 C116 1.381(5) . ?
C116 H116 0.9500 . ?
C118 H11A 0.9900 . ?
C118 H11B 0.9900 . ?
C118 C119 1.480(5) . ?
C119 H11C 0.9800 . ?
C119 H11D 0.9800 . ?
C119 H11E 0.9800 . ?
C121 H12B 0.9900 . ?
C121 H12C 0.9900 . ?
C121 C122 1.515(6) . ?
C122 H12D 0.9800 . ?
C122 H12E 0.9800 . ?
C122 H12F 0.9800 . ?
C123 H123 0.9500 . ?
C124 C125 1.366(4) . ?
C125 C126 1.427(5) . ?
C125 C138 1.492(5) . ?
C126 C127 1.395(4) . ?
C126 C135 1.463(5) . ?
C129 C130 1.401(5) . ?
C129 C134 1.384(5) . ?
C130 H130 0.9500 . ?
C130 C131 1.386(5) . ?
C131 H131 0.9500 . ?
C131 C132 1.383(6) . ?
C132 H132 0.9500 . ?
C132 C133 1.389(7) . ?
C133 H133 0.9500 . ?
C133 C134 1.374(6) . ?
C134 H134 0.9500 . ?
C136 H13B 0.9900 . ?
C136 H13C 0.9900 . ?
C136 C137 1.494(5) . ?
C137 H13D 0.9800 . ?
C137 H13E 0.9800 . ?
C137 H13F 0.9800 . ?
C139 H13G 0.9900 . ?
C139 H13H 0.9900 . ?
C139 C140 1.480(5) . ?
C140 H14A 0.9800 . ?
C140 H14B 0.9800 . ?
C140 H14C 0.9800 . ?
S21 C21 1.734(3) . ?
S21 C24 1.733(4) . ?
S22 C26 1.761(4) . ?
S22 C29 1.724(3) . ?
S23 C224 1.766(3) . ?
S23 C227 1.731(3) . ?
O21 C210 1.218(4) . ?
O22 C217 1.218(4) . ?
O23 C217 1.328(4) . ?
O23 C218 1.458(4) . ?
O24 C220 1.201(4) . ?
O25 C220 1.344(4) . ?
O25 C221 1.461(4) . ?
O26 C228 1.217(4) . ?
O27 C235 1.225(4) . ?
O28 C235 1.340(4) . ?
O28 C236 1.461(4) . ?
O29 C238 1.209(4) . ?
O210 C238 1.332(4) . ?
O210 C239 1.459(4) . ?
N21 C25 1.284(4) . ?
N21 C26 1.381(4) . ?
N22 H22 0.8800 . ?
N22 C29 1.372(4) . ?
N22 C210 1.383(4) . ?
N23 H23 0.8800 . ?
N23 C210 1.362(4) . ?
N23 C211 1.408(4) . ?
N24 C223 1.283(4) . ?
N24 C224 1.378(4) . ?
N25 H25 0.8800 . ?
N25 C227 1.366(4) . ?
N25 C228 1.392(4) . ?
N26 H26 0.8800 . ?
N26 C228 1.358(4) . ?
N26 C229 1.411(4) . ?
C21 C22 1.369(5) . ?
C21 C223 1.446(5) . ?
C22 H22A 0.9500 . ?
C22 C23 1.410(5) . ?
C23 H23A 0.9500 . ?
C23 C24 1.380(5) . ?
C24 C25 1.443(5) . ?
C25 H25A 0.9500 . ?
C26 C27 1.370(4) . ?
C27 C28 1.437(5) . ?
C27 C220 1.491(5) . ?
C28 C29 1.386(4) . ?
C28 C217 1.464(4) . ?
C211 C212 1.396(5) . ?
C211 C216 1.389(5) . ?
C212 H212 0.9500 . ?
C212 C213 1.387(5) . ?
C213 H213 0.9500 . ?
C213 C214 1.376(7) . ?
C214 H214 0.9500 . ?
C214 C215 1.393(7) . ?
C215 H215 0.9500 . ?
C215 C216 1.373(6) . ?
C216 H216 0.9500 . ?
C218 H21A 0.9900 . ?
C218 H21B 0.9900 . ?
C218 C219 1.481(5) . ?
C219 H21C 0.9800 . ?
C219 H21D 0.9800 . ?
C219 H21E 0.9800 . ?
C221 H22B 0.9900 . ?
C221 H22C 0.9900 . ?
C221 C222 1.491(5) . ?
C222 H22D 0.9800 . ?
C222 H22E 0.9800 . ?
C222 H22F 0.9800 . ?
C223 H223 0.9500 . ?
C224 C225 1.359(4) . ?
C225 C226 1.437(5) . ?
C225 C238 1.483(5) . ?
C226 C227 1.387(4) . ?
C226 C235 1.460(5) . ?
C229 C230 1.396(5) . ?
C229 C234 1.389(5) . ?
C230 H230 0.9500 . ?
C230 C231 1.400(5) . ?
C231 H231 0.9500 . ?
C231 C232 1.370(5) . ?
C232 H232 0.9500 . ?
C232 C233 1.382(5) . ?
C233 H233 0.9500 . ?
C233 C234 1.387(5) . ?
C234 H234 0.9500 . ?
C236 H23B 0.9900 . ?
C236 H23C 0.9900 . ?
C236 C237 1.499(5) . ?
C237 H23D 0.9800 . ?
C237 H23E 0.9800 . ?
C237 H23F 0.9800 . ?
C239 H23G 0.9900 . ?
C239 H23H 0.9900 . ?
C239 C240 1.483(6) . ?
C240 H24A 0.9800 . ?
C240 H24B 0.9800 . ?
C240 H24C 0.9800 . ?
O31 C32 1.242(6) . ?
C31 H31A 0.9800 . ?
C31 H31B 0.9800 . ?
C31 H31C 0.9800 . ?
C31 C32 1.460(7) . ?
C32 C33 1.515(7) . ?
C33 H33A 0.9800 . ?
C33 H33B 0.9800 . ?
C33 H33C 0.9800 . ?
O41 C42 1.216(4) . ?
C41 H41A 0.9800 . ?
C41 H41B 0.9800 . ?
C41 H41C 0.9800 . ?
C41 C42 1.491(6) . ?
C42 C43 1.497(6) . ?
C43 H43A 0.9800 . ?
C43 H43B 0.9800 . ?
C43 H43C 0.9800 . ?
O1 H1A 0.8697 . ?
O1 H1B 0.8703 . ?

loop_
_geom_hbond_atom_site_label_D
_geom_hbond_atom_site_label_H
_geom_hbond_atom_site_label_A
_geom_hbond_distance_DH
_geom_hbond_distance_HA
_geom_hbond_distance_DA
_geom_hbond_angle_DHA
_geom_hbond_site_symmetry_A
_geom_hbond_publ_flag
N12 H12 O12 0.88 2.15 2.771(3) 127.2 . yes
N13 H13 O41 0.88 1.96 2.837(4) 172.1 1_455 yes
N15 H15 O17 0.88 2.07 2.718(4) 129.3 . yes
N15 H15 O1 0.88 2.17 2.937(12) 145.0 . yes
N16 H16 O14 0.88 2.46 3.207(4) 143.7 1_655 yes
N16 H16 O1 0.88 2.00 2.811(11) 152.7 . yes
N22 H22 O22 0.88 2.07 2.710(3) 128.7 . yes
N23 H23 O110 0.88 2.37 3.132(4) 144.5 1_455 yes
N25 H25 O27 0.88 2.12 2.755(4) 128.9 . yes
N26 H26 O25 0.88 2.44 3.118(3) 134.2 1_655 yes
N26 H26 O29 0.88 2.22 2.917(4) 135.3 3_565 yes
O1 H1A O14 0.87 1.55 2.350(11) 152.2 1_655 yes
O1 H1B O17 0.87 2.19 2.701(12) 117.1 . yes

loop_
_geom_torsion_atom_site_label_1
_geom_torsion_atom_site_label_2
_geom_torsion_atom_site_label_3
_geom_torsion_atom_site_label_4
_geom_torsion
_geom_torsion_site_symmetry_1
_geom_torsion_site_symmetry_2
_geom_torsion_site_symmetry_3
_geom_torsion_site_symmetry_4
_geom_torsion_publ_flag
S11 C11 C12 C13 -0.2(4) . . . . ?
S11 C11 C123 N14 -0.6(5) . . . . ?
S11 C14 C15 N11 -2.4(5) . . . . ?
S12 C16 C17 C18 -0.1(4) . . . . ?
S12 C16 C17 C120 -168.9(3) . . . . ?
S13 C124 C125 C126 -1.0(4) . . . . ?
S13 C124 C125 C138 170.0(2) . . . . ?
N11 C16 C17 C18 178.6(3) . . . . ?
N11 C16 C17 C120 9.8(5) . . . . ?
N13 C111 C112 C113 -178.6(3) . . . . ?
N13 C111 C116 C115 179.5(3) . . . . ?
N14 C124 C125 C126 -176.5(3) . . . . ?
N14 C124 C125 C138 -5.5(5) . . . . ?
N16 C129 C130 C131 179.1(3) . . . . ?
N16 C129 C134 C133 -179.1(4) . . . . ?
C11 S11 C14 C13 0.0(3) . . . . ?
C11 S11 C14 C15 177.7(3) . . . . ?
C11 C12 C13 C14 0.3(5) . . . . ?
C12 C11 C123 N14 179.9(3) . . . . ?
C12 C13 C14 S11 -0.2(4) . . . . ?
C12 C13 C14 C15 -177.6(3) . . . . ?
C13 C14 C15 N11 174.9(3) . . . . ?
C14 S11 C11 C12 0.1(3) . . . . ?
C14 S11 C11 C123 -179.4(3) . . . . ?
C15 N11 C16 S12 3.7(5) . . . . ?
C15 N11 C16 C17 -174.9(3) . . . . ?
C16 S12 C19 N12 179.1(3) . . . . ?
C16 S12 C19 C18 -0.9(3) . . . . ?
C16 N11 C15 C14 -176.7(3) . . . . ?
C16 C17 C18 C19 -0.5(4) . . . . ?
C16 C17 C18 C117 177.3(3) . . . . ?
C16 C17 C120 O14 92.5(5) . . . . ?
C16 C17 C120 O15 -84.5(4) . . . . ?
C17 C18 C19 S12 1.0(4) . . . . ?
C17 C18 C19 N12 -179.0(3) . . . . ?
C17 C18 C117 O12 177.3(3) . . . . ?
C17 C18 C117 O13 -3.1(5) . . . . ?
C18 C17 C120 O14 -74.7(5) . . . . ?
C18 C17 C120 O15 108.2(4) . . . . ?
C19 S12 C16 N11 -178.2(3) . . . . ?
C19 S12 C16 C17 0.5(3) . . . . ?
C19 N12 C110 O11 5.2(5) . . . . ?
C19 N12 C110 N13 -173.7(3) . . . . ?
C19 C18 C117 O12 -5.1(5) . . . . ?
C19 C18 C117 O13 174.5(3) . . . . ?
C110 N12 C19 S12 -5.4(4) . . . . ?
C110 N12 C19 C18 174.5(3) . . . . ?
C110 N13 C111 C112 7.1(6) . . . . ?
C110 N13 C111 C116 -172.4(3) . . . . ?
C111 N13 C110 O11 -4.8(6) . . . . ?
C111 N13 C110 N12 174.0(3) . . . . ?
C111 C112 C113 C114 -1.1(6) . . . . ?
C112 C111 C116 C115 0.0(6) . . . . ?
C112 C113 C114 C115 0.4(6) . . . . ?
C113 C114 C115 C116 0.5(6) . . . . ?
C114 C115 C116 C111 -0.7(6) . . . . ?
C116 C111 C112 C113 0.9(5) . . . . ?
C117 O13 C118 C119 -160.1(3) . . . . ?
C117 C18 C19 S12 -177.0(2) . . . . ?
C117 C18 C19 N12 3.1(5) . . . . ?
C118 O13 C117 O12 1.3(5) . . . . ?
C118 O13 C117 C18 -178.3(3) . . . . ?
C120 O15 C121 C122 -101.7(5) . . . . ?
C120 C17 C18 C19 167.5(3) . . . . ?
C120 C17 C18 C117 -14.7(5) . . . . ?
C121 O15 C120 O14 -1.6(6) . . . . ?
C121 O15 C120 C17 175.3(3) . . . . ?
C123 N14 C124 S13 2.0(5) . . . . ?
C123 N14 C124 C125 176.9(3) . . . . ?
C123 C11 C12 C13 179.3(3) . . . . ?
C124 S13 C127 N15 179.9(3) . . . . ?
C124 S13 C127 C126 0.5(3) . . . . ?
C124 N14 C123 C11 178.1(3) . . . . ?
C124 C125 C126 C127 1.3(4) . . . . ?
C124 C125 C126 C135 -175.8(3) . . . . ?
C124 C125 C138 O19 76.7(5) . . . . ?
C124 C125 C138 O110 -102.3(4) . . . . ?
C125 C126 C127 S13 -1.1(4) . . . . ?
C125 C126 C127 N15 179.5(3) . . . . ?
C125 C126 C135 O17 -176.0(3) . . . . ?
C125 C126 C135 O18 5.0(5) . . . . ?
C126 C125 C138 O19 -113.4(4) . . . . ?
C126 C125 C138 O110 67.6(4) . . . . ?
C127 S13 C124 N14 175.8(3) . . . . ?
C127 S13 C124 C125 0.3(3) . . . . ?
C127 N15 C128 O16 -2.8(5) . . . . ?
C127 N15 C128 N16 176.8(3) . . . . ?
C127 C126 C135 O17 7.2(5) . . . . ?
C127 C126 C135 O18 -171.9(3) . . . . ?
C128 N15 C127 S13 8.4(4) . . . . ?
C128 N15 C127 C126 -172.3(3) . . . . ?
C128 N16 C129 C130 -9.1(6) . . . . ?
C128 N16 C129 C134 171.9(4) . . . . ?
C129 N16 C128 O16 4.7(6) . . . . ?
C129 N16 C128 N15 -174.9(3) . . . . ?
C129 C130 C131 C132 0.1(6) . . . . ?
C130 C129 C134 C133 1.9(6) . . . . ?
C130 C131 C132 C133 1.8(6) . . . . ?
C131 C132 C133 C134 -1.9(7) . . . . ?
C132 C133 C134 C129 0.0(6) . . . . ?
C134 C129 C130 C131 -1.9(5) . . . . ?
C135 O18 C136 C137 154.7(3) . . . . ?
C135 C126 C127 S13 176.2(3) . . . . ?
C135 C126 C127 N15 -3.1(5) . . . . ?
C136 O18 C135 O17 1.1(5) . . . . ?
C136 O18 C135 C126 -179.9(3) . . . . ?
C138 O110 C139 C140 -172.3(3) . . . . ?
C138 C125 C126 C127 -169.2(3) . . . . ?
C138 C125 C126 C135 13.6(5) . . . . ?
C139 O110 C138 O19 4.0(5) . . . . ?
C139 O110 C138 C125 -176.9(3) . . . . ?
S21 C21 C22 C23 -0.3(4) . . . . ?
S21 C21 C223 N24 -3.2(5) . . . . ?
S21 C24 C25 N21 0.1(5) . . . . ?
S22 C26 C27 C28 0.9(4) . . . . ?
S22 C26 C27 C220 -171.4(3) . . . . ?
S23 C224 C225 C226 -1.5(4) . . . . ?
S23 C224 C225 C238 172.2(2) . . . . ?
N21 C26 C27 C28 177.8(3) . . . . ?
N21 C26 C27 C220 5.5(5) . . . . ?
N23 C211 C212 C213 178.3(4) . . . . ?
N23 C211 C216 C215 -178.2(4) . . . . ?
N24 C224 C225 C226 178.5(3) . . . . ?
N24 C224 C225 C238 -7.8(5) . . . . ?
N26 C229 C230 C231 -177.5(3) . . . . ?
N26 C229 C234 C233 178.8(3) . . . . ?
C21 S21 C24 C23 -1.5(3) . . . . ?
C21 S21 C24 C25 174.6(3) . . . . ?
C21 C22 C23 C24 -0.8(4) . . . . ?
C22 C21 C223 N24 177.7(3) . . . . ?
C22 C23 C24 S21 1.6(4) . . . . ?
C22 C23 C24 C25 -174.2(3) . . . . ?
C23 C24 C25 N21 175.5(3) . . . . ?
C24 S21 C21 C22 1.0(3) . . . . ?
C24 S21 C21 C223 -178.3(3) . . . . ?
C25 N21 C26 S22 -1.1(5) . . . . ?
C25 N21 C26 C27 -177.6(3) . . . . ?
C26 S22 C29 N22 179.2(3) . . . . ?
C26 S22 C29 C28 -0.5(3) . . . . ?
C26 N21 C25 C24 -176.0(3) . . . . ?
C26 C27 C28 C29 -1.3(4) . . . . ?
C26 C27 C28 C217 173.9(3) . . . . ?
C26 C27 C220 O24 -72.9(5) . . . . ?
C26 C27 C220 O25 105.6(4) . . . . ?
C27 C28 C29 S22 1.2(4) . . . . ?
C27 C28 C29 N22 -178.6(3) . . . . ?
C27 C28 C217 O22 176.1(3) . . . . ?
C27 C28 C217 O23 -5.4(5) . . . . ?
C28 C27 C220 O24 115.7(4) . . . . ?
C28 C27 C220 O25 -65.8(4) . . . . ?
C29 S22 C26 N21 -177.2(3) . . . . ?
C29 S22 C26 C27 -0.2(3) . . . . ?
C29 N22 C210 O21 4.5(5) . . . . ?
C29 N22 C210 N23 -175.4(3) . . . . ?
C29 C28 C217 O22 -9.1(5) . . . . ?
C29 C28 C217 O23 169.4(3) . . . . ?
C210 N22 C29 S22 -9.9(4) . . . . ?
C210 N22 C29 C28 169.8(3) . . . . ?
C210 N23 C211 C212 9.4(6) . . . . ?
C210 N23 C211 C216 -171.9(3) . . . . ?
C211 N23 C210 O21 -1.6(6) . . . . ?
C211 N23 C210 N22 178.2(3) . . . . ?
C211 C212 C213 C214 0.4(6) . . . . ?
C212 C211 C216 C215 0.6(6) . . . . ?
C212 C213 C214 C215 -0.6(7) . . . . ?
C213 C214 C215 C216 0.9(7) . . . . ?
C214 C215 C216 C211 -0.9(7) . . . . ?
C216 C211 C212 C213 -0.3(6) . . . . ?
C217 O23 C218 C219 -159.7(3) . . . . ?
C217 C28 C29 S22 -174.4(3) . . . . ?
C217 C28 C29 N22 5.9(5) . . . . ?
C218 O23 C217 O22 -2.3(5) . . . . ?
C218 O23 C217 C28 179.2(3) . . . . ?
C220 O25 C221 C222 87.0(4) . . . . ?
C220 C27 C28 C29 170.7(3) . . . . ?
C220 C27 C28 C217 -14.1(5) . . . . ?
C221 O25 C220 O24 -4.7(5) . . . . ?
C221 O25 C220 C27 176.8(3) . . . . ?
C223 N24 C224 S23 2.6(5) . . . . ?
C223 N24 C224 C225 -177.4(3) . . . . ?
C223 C21 C22 C23 178.9(3) . . . . ?
C224 S23 C227 N25 -178.2(3) . . . . ?
C224 S23 C227 C226 1.4(3) . . . . ?
C224 N24 C223 C21 179.3(3) . . . . ?
C224 C225 C226 C227 2.6(4) . . . . ?
C224 C225 C226 C235 -174.1(3) . . . . ?
C224 C225 C238 O29 -92.3(4) . . . . ?
C224 C225 C238 O210 86.0(4) . . . . ?
C225 C226 C227 S23 -2.5(4) . . . . ?
C225 C226 C227 N25 177.1(3) . . . . ?
C225 C226 C235 O27 179.7(3) . . . . ?
C225 C226 C235 O28 2.0(5) . . . . ?
C226 C225 C238 O29 80.4(5) . . . . ?
C226 C225 C238 O210 -101.3(4) . . . . ?
C227 S23 C224 N24 -180.0(3) . . . . ?
C227 S23 C224 C225 0.1(3) . . . . ?
C227 N25 C228 O26 -7.1(5) . . . . ?
C227 N25 C228 N26 172.3(3) . . . . ?
C227 C226 C235 O27 3.3(5) . . . . ?
C227 C226 C235 O28 -174.4(3) . . . . ?
C228 N25 C227 S23 5.5(4) . . . . ?
C228 N25 C227 C226 -174.0(3) . . . . ?
C228 N26 C229 C230 -9.3(5) . . . . ?
C228 N26 C229 C234 172.4(3) . . . . ?
C229 N26 C228 O26 -0.3(6) . . . . ?
C229 N26 C228 N25 -179.7(3) . . . . ?
C229 C230 C231 C232 -1.6(5) . . . . ?
C230 C229 C234 C233 0.4(5) . . . . ?
C230 C231 C232 C233 1.1(6) . . . . ?
C231 C232 C233 C234 0.2(5) . . . . ?
C232 C233 C234 C229 -0.9(5) . . . . ?
C234 C229 C230 C231 0.8(5) . . . . ?
C235 O28 C236 C237 -179.2(3) . . . . ?
C235 C226 C227 S23 174.3(3) . . . . ?
C235 C226 C227 N25 -6.0(5) . . . . ?
C236 O28 C235 O27 0.0(5) . . . . ?
C236 O28 C235 C226 177.7(3) . . . . ?
C238 O210 C239 C240 96.7(4) . . . . ?
C238 C225 C226 C227 -170.6(3) . . . . ?
C238 C225 C226 C235 12.7(5) . . . . ?
C239 O210 C238 O29 2.2(5) . . . . ?
C239 O210 C238 C225 -176.1(3) . . . . ?
